data_1526066
loop_
_publ_author_name
'Mozharivsky, Yu.'
'Franzen, H.F.'

_publ_section_title
;
 High-temperature modification of Y5 Sb3 and its ternary analogue Y5 Nix
 Sb3-x
;
_journal_name_full 'Journal of Alloys Compd.'
_journal_page_first 100
_journal_page_last 107
_journal_volume 319
_journal_year 2001
_chemical_formula_sum 'Ni0.38 Sb2.62 Y5'
_chemical_name_systematic 'Y5 Ni0.38 Sb2.62'
_space_group_IT_number 62
_symmetry_space_group_name_Hall '-P 2ac 2n'
_symmetry_space_group_name_H-M 'P n m a'
_cell_angle_alpha 90
_cell_angle_beta 90
_cell_angle_gamma 90
_cell_formula_units_Z 4
_cell_length_a 11.963
_cell_length_b 9.133
_cell_length_c 8.05
_cell_volume 879.528
_citation_journal_id_ASTM JALCEU
_cod_data_source_file Mozharivsky_JALCEU_2001_1233.cif
_cod_data_source_block Ni0.38Sb2.62Y5
_cod_original_cell_volume 879.5276
_cod_database_code 1526066

loop_
_symmetry_equiv_pos_as_xyz
x,y,z
-x+1/2,-y,z+1/2
x+1/2,-y+1/2,-z+1/2
-x,y+1/2,-z
-x,-y,-z
x-1/2,y,-z-1/2
-x-1/2,y-1/2,z-1/2
x,-y-1/2,z

loop_
_atom_site_label
_atom_site_type_symbol
_atom_site_fract_x
_atom_site_fract_y
_atom_site_fract_z
_atom_site_occupancy
_atom_site_U_iso_or_equiv
Sb2 Sb 0.4804 0.25 0.5881 0.62 0.0
Y1 Y 0.2192 0.25 0.8324 1 0.0
Sb1 Sb 0.3275 0.01 0.0695 1 0.0
Y4 Y 0.0681 0.049 0.1866 1 0.0
Ni1 Ni 0.4804 0.25 0.5881 0.38 0.0
Y3 Y 0.2941 0.25 0.3575 1 0.0
Y2 Y 0.0025 0.25 0.5325 1 0.0
